data_2223532
loop_
_publ_author_name
'Fronczek, Chris F.'
'Gomez-Barrios, Marco L.'
'Fischer, Nikolaus H.'
'Fronczek, Frank R.'

_publ_section_title
;
 11\b,13-Dihydrolactucin-8-<i>O</i>-acetate hemihydrate
;
_journal_coeditor_code PV2210
_journal_issue 10
_journal_name_full 'Acta Crystallographica Section E'
_journal_page_first o2564
_journal_page_last o2565
_journal_paper_doi 10.1107/S160053680903829X
_journal_volume 65
_journal_year 2009
_chemical_formula_iupac 'C17 H20 O6, 0.5H2 O'
_chemical_formula_moiety 'C17 H20 O6, 0.5(H2 O)'
_chemical_formula_sum 'C17 H21 O6.5'
_chemical_formula_weight 329.34
_chemical_name_common
;
11\b,13-Dihydrolactucin-8-<i>O</i>-acetate hemihydrate
;
_chemical_name_systematic
;
9-hydroxymethyl-3,6-dimethyl-2,7-dioxo-
3,3a,4,5,9a,9b-hexahydroazuleno[4,5-<i>b</i>]furan-4-yl
acetate hemihydrate
;
_space_group_IT_number 4
_symmetry_cell_setting monoclinic
_symmetry_space_group_name_Hall 'P 2yb'
_symmetry_space_group_name_H-M 'P 1 21 1'
_atom_sites_solution_hydrogens geom
_atom_sites_solution_primary direct
_atom_sites_solution_secondary difmap
_audit_creation_method SHELXL-97
_cell_angle_alpha 90
_cell_angle_beta 100.850(5)
_cell_angle_gamma 90
_cell_formula_units_Z 4
_cell_length_a 10.9276(5)
_cell_length_b 7.4658(5)
_cell_length_c 19.8571(10)
_cell_measurement_reflns_used 9656
_cell_measurement_temperature 90.0(5)
_cell_measurement_theta_max 68.33
_cell_measurement_theta_min 2.27
_cell_volume 1591.05(15)
_computing_cell_refinement 'APEX2 (Bruker, 2006)'
_computing_data_collection 'APEX2 (Bruker, 2006)'
_computing_data_reduction 'APEX2 (Bruker, 2006)'
_computing_molecular_graphics 'ORTEP-3 for Windows (Farrugia, 1997)'
_computing_publication_material 'SHELXTL (Sheldrick, 2008)'
_computing_structure_refinement 'SHELXL97 (Sheldrick, 2008)'
_computing_structure_solution 'SHELXS97 (Sheldrick, 2008)'
_diffrn_ambient_temperature 90.0(5)
_diffrn_measured_fraction_theta_full 0.999
_diffrn_measured_fraction_theta_max 0.979
_diffrn_measurement_device_type 'Bruker Kappa APEXII CCD area-detector'
_diffrn_measurement_method '\f and \w'
_diffrn_radiation_monochromator graphite
_diffrn_radiation_source 'fine-focus sealed tube'
_diffrn_radiation_type CuK\a
_diffrn_radiation_wavelength 1.54178
_diffrn_reflns_av_R_equivalents 0.0312
_diffrn_reflns_av_sigmaI/netI 0.0238
_diffrn_reflns_limit_h_max 13
_diffrn_reflns_limit_h_min -12
_diffrn_reflns_limit_k_max 8
_diffrn_reflns_limit_k_min -9
_diffrn_reflns_limit_l_max 23
_diffrn_reflns_limit_l_min -23
_diffrn_reflns_number 23565
_diffrn_reflns_theta_full 66.60
_diffrn_reflns_theta_max 69.04
_diffrn_reflns_theta_min 2.27
_exptl_absorpt_coefficient_mu 0.884
_exptl_absorpt_correction_T_max 0.9168
_exptl_absorpt_correction_T_min 0.7962
_exptl_absorpt_correction_type multi-scan
_exptl_absorpt_process_details '(SADABS; Sheldrick, 2004)'
_exptl_crystal_colour colorless
_exptl_crystal_density_diffrn 1.375
_exptl_crystal_density_method 'not measured'
_exptl_crystal_description plate
_exptl_crystal_F_000 700
_exptl_crystal_size_max 0.27
_exptl_crystal_size_mid 0.17
_exptl_crystal_size_min 0.10
_refine_diff_density_max 0.204
_refine_diff_density_min -0.138
_refine_ls_abs_structure_details 'Flack (1983), 2516 Friedel pairs'
_refine_ls_abs_structure_Flack -0.01(10)
_refine_ls_extinction_coef 0.00101(13)
_refine_ls_extinction_expression Fc^*^=kFc[1+0.001xFc^2^\l^3^/sin(2\q)]^-1/4^
_refine_ls_extinction_method 'SHELXL97 (Sheldrick, 2008)'
_refine_ls_goodness_of_fit_ref 1.033
_refine_ls_hydrogen_treatment mixed
_refine_ls_matrix_type full
_refine_ls_number_parameters 445
_refine_ls_number_reflns 5642
_refine_ls_number_restraints 1
_refine_ls_restrained_S_all 1.033
_refine_ls_R_factor_all 0.0276
_refine_ls_R_factor_gt 0.0268
_refine_ls_shift/su_max 0.001
_refine_ls_shift/su_mean 0.000
_refine_ls_structure_factor_coef Fsqd
_refine_ls_weighting_details 'calc w=1/[\s^2^(Fo^2^)+(0.0314P)^2^+0.4082P] where P=(Fo^2^+2Fc^2^)/3'
_refine_ls_weighting_scheme calc
_refine_ls_wR_factor_gt 0.0671
_refine_ls_wR_factor_ref 0.0677
_reflns_number_gt 5513
_reflns_number_total 5642
_reflns_threshold_expression I>2\s(I)
_cod_data_source_file pv2210.cif
_cod_data_source_block I
_cod_depositor_comments
;
The following automatic conversions were performed:
'_symmetry_cell_setting' value 'Monoclinic' changed to 'monoclinic'
according to '/home/saulius/struct/CIF-dictionaries/cif_core.dic'
dictionary named 'cif_core.dic' version 2.4.1 from 2010-06-29.

Automatic conversion script
Id: cif_fix_enum 1527 2010-12-29 10:47:43Z saulius 

The following automatic conversions were performed:

'_symmetry_cell_setting' value 'Monoclinic' changed to 'monoclinic'
according to /home/saulius/struct/CIF-dictionaries/cif_core.dic
dictionary named 'cif_core.dic' version 2.4.1 from 2010-06-29.

Automatic conversion script
Id: cif_fix_values 1715 2011-07-08 13:25:40Z adriana 
;
_cod_original_sg_symbol_H-M 'P 21'
_cod_original_formula_sum 'C17 H21 O6.50'
_cod_database_code 2223532
_cod_database_fobs_code 2223532

loop_
_symmetry_equiv_pos_as_xyz
'x, y, z'
'-x, y+1/2, -z'

loop_
_atom_site_type_symbol
_atom_site_label
_atom_site_fract_x
_atom_site_fract_y
_atom_site_fract_z
_atom_site_U_iso_or_equiv
_atom_site_adp_type
_atom_site_calc_flag
_atom_site_refinement_flags
_atom_site_occupancy
_atom_site_disorder_assembly
_atom_site_disorder_group
O O1 0.36074(9) 0.72760(16) 0.04034(5) 0.0256(2) Uani d . 1 . .
O O2 0.54683(12) 0.8177(2) 0.02323(6) 0.0473(4) Uani d . 1 . .
O O3 -0.15403(9) 0.63628(15) 0.05240(5) 0.0255(2) Uani d . 1 . .
O O4 0.19069(10) 0.67077(15) -0.19419(5) 0.0240(2) Uani d . 1 . .
O O5 0.07993(12) 0.91019(18) -0.23883(6) 0.0345(3) Uani d . 1 . .
O O6 0.25725(10) 0.54254(16) 0.22516(5) 0.0252(2) Uani d . 1 . .
H H6O 0.2544(19) 0.651(3) 0.2400(10) 0.038 Uiso d . 1 . .
C C1 0.02479(13) 0.5810(2) -0.00331(8) 0.0203(3) Uani d . 1 . .
C C2 -0.04236(14) 0.61236(19) 0.05490(7) 0.0211(3) Uani d . 1 . .
C C3 0.05145(14) 0.6056(2) 0.11802(7) 0.0216(3) Uani d . 1 . .
H H3 0.0338 0.6189 0.1628 0.026 Uiso calc R 1 . .
C C4 0.16502(14) 0.5782(2) 0.10450(7) 0.0196(3) Uani d . 1 . .
C C5 0.16294(13) 0.5614(2) 0.02770(7) 0.0191(3) Uani d . 1 . .
H H5 0.1933 0.4402 0.0170 0.023 Uiso calc R 1 . .
C C6 0.23650(13) 0.7063(2) -0.00135(6) 0.0201(3) Uani d . 1 . .
H H6 0.1907 0.8225 -0.0025 0.024 Uiso calc R 1 . .
C C7 0.26251(13) 0.6665(2) -0.07304(7) 0.0210(3) Uani d . 1 . .
H H7 0.2901 0.5390 -0.0742 0.025 Uiso calc R 1 . .
C C8 0.14873(13) 0.6930(2) -0.12911(6) 0.0210(3) Uani d . 1 . .
H H8 0.1133 0.8156 -0.1260 0.025 Uiso calc R 1 . .
C C9 0.04910(14) 0.5504(2) -0.12638(7) 0.0221(3) Uani d . 1 . .
H H9A -0.0085 0.5477 -0.1713 0.026 Uiso calc R 1 . .
H H9B 0.0903 0.4319 -0.1195 0.026 Uiso calc R 1 . .
C C10 -0.02665(14) 0.5780(2) -0.07062(7) 0.0210(3) Uani d . 1 . .
C C11 0.37468(16) 0.7875(3) -0.07459(8) 0.0334(4) Uani d . 1 . .
H H11 0.3446 0.9122 -0.0861 0.040 Uiso calc R 1 . .
C C12 0.44090(16) 0.7817(3) -0.00012(8) 0.0327(4) Uani d . 1 . .
C C13 0.46307(17) 0.7337(4) -0.12182(9) 0.0504(6) Uani d . 1 . .
H H13A 0.5417 0.7993 -0.1089 0.076 Uiso calc R 1 . .
H H13B 0.4252 0.7625 -0.1693 0.076 Uiso calc R 1 . .
H H13C 0.4793 0.6047 -0.1177 0.076 Uiso calc R 1 . .
C C14 -0.16387(14) 0.5988(2) -0.09751(8) 0.0238(3) Uani d . 1 . .
H H14A -0.2067 0.6226 -0.0593 0.036 Uiso calc R 1 . .
H H14B -0.1967 0.4884 -0.1209 0.036 Uiso calc R 1 . .
H H14C -0.1778 0.6990 -0.1299 0.036 Uiso calc R 1 . .
C C15 0.28150(14) 0.5536(2) 0.15730(7) 0.0232(3) Uani d . 1 . .
H H15A 0.3241 0.4427 0.1469 0.028 Uiso calc R 1 . .
H H15B 0.3384 0.6554 0.1546 0.028 Uiso calc R 1 . .
C C16 0.14984(13) 0.7902(2) -0.24440(7) 0.0212(3) Uani d . 1 . .
C C17 0.20561(16) 0.7550(2) -0.30617(7) 0.0298(4) Uani d . 1 . .
H H17A 0.1449 0.7846 -0.3476 0.045 Uiso calc R 1 . .
H H17B 0.2283 0.6282 -0.3073 0.045 Uiso calc R 1 . .
H H17C 0.2803 0.8290 -0.3042 0.045 Uiso calc R 1 . .
O O1A 0.10059(9) 0.30940(15) 0.46612(5) 0.0229(2) Uani d . 1 . .
O O2A -0.08856(10) 0.34776(18) 0.49033(5) 0.0320(3) Uani d . 1 . .
O O3A 0.61587(9) 0.19216(15) 0.43180(5) 0.0258(2) Uani d . 1 . .
O O4A 0.29523(9) 0.22296(15) 0.69401(5) 0.0214(2) Uani d . 1 . .
O O5A 0.45039(11) 0.39546(17) 0.74928(5) 0.0320(3) Uani d . 1 . .
O O6A 0.18713(10) 0.21622(16) 0.27100(5) 0.0258(2) Uani d . 1 . .
H H60A 0.2039(19) 0.317(3) 0.2552(10) 0.039 Uiso d . 1 . .
C C1A 0.44199(13) 0.17797(19) 0.49391(7) 0.0188(3) Uani d . 1 . .
C C2A 0.50439(13) 0.1995(2) 0.43344(7) 0.0205(3) Uani d . 1 . .
C C3A 0.40492(14) 0.2229(2) 0.37344(7) 0.0215(3) Uani d . 1 . .
H H3A 0.4187 0.2443 0.3283 0.026 Uiso calc R 1 . .
C C4A 0.29305(13) 0.2106(2) 0.39010(7) 0.0199(3) Uani d . 1 . .
C C5A 0.30176(13) 0.1693(2) 0.46618(7) 0.0190(3) Uani d . 1 . .
H H5A 0.2720 0.0442 0.4712 0.023 Uiso calc R 1 . .
C C6A 0.22888(13) 0.2972(2) 0.50361(7) 0.0191(3) Uani d . 1 . .
H H6A 0.2685 0.4184 0.5069 0.023 Uiso calc R 1 . .
C C7A 0.21326(12) 0.2344(2) 0.57504(6) 0.0196(3) Uani d . 1 . .
H H7A 0.1957 0.1028 0.5728 0.024 Uiso calc R 1 . .
C C8A 0.33015(13) 0.2662(2) 0.62853(7) 0.0194(3) Uani d . 1 . .
H H8A 0.3582 0.3935 0.6277 0.023 Uiso calc R 1 . .
C C9A 0.43475(14) 0.1374(2) 0.61948(7) 0.0215(3) Uani d . 1 . .
H H91A 0.4979 0.1383 0.6624 0.026 Uiso calc R 1 . .
H H92A 0.3995 0.0150 0.6138 0.026 Uiso calc R 1 . .
C C10A 0.50089(13) 0.17411(19) 0.56004(7) 0.0193(3) Uani d . 1 . .
C C11A 0.09343(13) 0.3330(2) 0.58339(7) 0.0250(3) Uani d . 1 . .
H H11A 0.1154 0.4596 0.5969 0.030 Uiso calc R 1 . .
C C12A 0.02146(14) 0.3323(2) 0.51022(7) 0.0243(3) Uani d . 1 . .
C C13A 0.01788(14) 0.2562(3) 0.63306(8) 0.0307(4) Uani d . 1 . .
H H13D -0.0645 0.3130 0.6254 0.046 Uiso calc R 1 . .
H H13E 0.0609 0.2793 0.6802 0.046 Uiso calc R 1 . .
H H13F 0.0083 0.1268 0.6257 0.046 Uiso calc R 1 . .
C C14A 0.63888(13) 0.2030(2) 0.58228(7) 0.0230(3) Uani d . 1 . .
H H14D 0.6761 0.2265 0.5420 0.034 Uiso calc R 1 . .
H H14E 0.6768 0.0957 0.6059 0.034 Uiso calc R 1 . .
H H14F 0.6535 0.3057 0.6135 0.034 Uiso calc R 1 . .
C C15A 0.17124(13) 0.2246(2) 0.34040(7) 0.0231(3) Uani d . 1 . .
H H15C 0.1158 0.1259 0.3492 0.028 Uiso calc R 1 . .
H H15D 0.1303 0.3391 0.3481 0.028 Uiso calc R 1 . .
C C16A 0.36493(14) 0.2941(2) 0.75074(7) 0.0233(3) Uani d . 1 . .
C C17A 0.32219(17) 0.2309(3) 0.81365(8) 0.0351(4) Uani d . 1 . .
H H17D 0.3798 0.2738 0.8543 0.053 Uiso calc R 1 . .
H H17E 0.3202 0.0996 0.8140 0.053 Uiso calc R 1 . .
H H17F 0.2385 0.2776 0.8140 0.053 Uiso calc R 1 . .
O O7 0.29309(12) 0.89082(18) 0.25390(6) 0.0333(3) Uani d . 1 . .
H H72 0.371(2) 0.911(3) 0.2489(11) 0.050(6) Uiso d . 1 . .
H H71 0.259(3) 0.997(4) 0.2573(14) 0.077(9) Uiso d . 1 . .

loop_
_atom_site_aniso_label
_atom_site_aniso_U_11
_atom_site_aniso_U_22
_atom_site_aniso_U_33
_atom_site_aniso_U_12
_atom_site_aniso_U_13
_atom_site_aniso_U_23
O1 0.0262(5) 0.0319(6) 0.0171(5) -0.0085(5) 0.0001(4) 0.0013(4)
O2 0.0361(7) 0.0768(11) 0.0268(6) -0.0292(7) 0.0006(5) 0.0032(7)
O3 0.0234(5) 0.0289(6) 0.0248(5) -0.0002(4) 0.0058(4) -0.0015(4)
O4 0.0331(6) 0.0249(6) 0.0143(5) 0.0018(5) 0.0053(4) 0.0022(4)
O5 0.0432(7) 0.0384(7) 0.0231(5) 0.0132(6) 0.0097(5) 0.0106(5)
O6 0.0346(6) 0.0261(6) 0.0145(5) 0.0005(5) 0.0035(4) 0.0008(4)
C1 0.0237(8) 0.0170(7) 0.0196(7) -0.0023(6) 0.0025(6) 0.0017(6)
C2 0.0261(8) 0.0147(7) 0.0224(7) -0.0015(6) 0.0041(6) 0.0002(6)
C3 0.0297(8) 0.0192(8) 0.0165(7) -0.0003(6) 0.0055(6) -0.0001(6)
C4 0.0268(8) 0.0164(7) 0.0154(7) 0.0000(6) 0.0032(6) 0.0011(6)
C5 0.0244(7) 0.0184(8) 0.0139(7) 0.0004(6) 0.0021(5) 0.0003(5)
C6 0.0224(7) 0.0216(8) 0.0142(6) -0.0019(6) -0.0020(5) 0.0007(6)
C7 0.0254(7) 0.0225(8) 0.0150(6) -0.0038(6) 0.0035(5) 0.0024(6)
C8 0.0298(7) 0.0210(8) 0.0126(6) 0.0001(6) 0.0053(5) 0.0000(6)
C9 0.0247(7) 0.0251(8) 0.0149(7) -0.0012(6) -0.0003(6) -0.0013(6)
C10 0.0261(8) 0.0172(7) 0.0191(7) -0.0012(6) 0.0025(6) 0.0003(6)
C11 0.0371(9) 0.0417(10) 0.0199(7) -0.0173(8) 0.0014(6) 0.0049(7)
C12 0.0346(9) 0.0399(10) 0.0225(8) -0.0161(8) 0.0025(7) 0.0027(7)
C13 0.0353(9) 0.0924(17) 0.0248(8) -0.0282(11) 0.0085(7) 0.0021(10)
C14 0.0266(8) 0.0233(8) 0.0198(7) -0.0003(6) 0.0000(6) 0.0008(6)
C15 0.0267(8) 0.0270(8) 0.0154(7) 0.0020(6) 0.0029(6) 0.0001(6)
C16 0.0230(7) 0.0226(8) 0.0165(7) -0.0048(6) -0.0002(5) 0.0024(6)
C17 0.0395(9) 0.0320(10) 0.0186(7) 0.0007(7) 0.0070(6) 0.0023(6)
O1A 0.0214(5) 0.0301(6) 0.0166(5) 0.0057(4) 0.0020(4) 0.0010(4)
O2A 0.0241(6) 0.0444(7) 0.0266(6) 0.0095(5) 0.0026(4) 0.0035(5)
O3A 0.0242(5) 0.0290(6) 0.0256(5) 0.0001(5) 0.0086(4) 0.0015(5)
O4A 0.0243(5) 0.0254(5) 0.0145(4) -0.0015(4) 0.0037(4) -0.0016(4)
O5A 0.0313(6) 0.0398(7) 0.0234(5) -0.0079(5) 0.0013(4) -0.0044(5)
O6A 0.0361(6) 0.0262(6) 0.0147(5) 0.0022(5) 0.0042(4) -0.0005(5)
C1A 0.0223(7) 0.0138(7) 0.0205(7) 0.0005(6) 0.0045(5) 0.0003(6)
C2A 0.0254(7) 0.0155(8) 0.0214(7) 0.0001(6) 0.0062(5) -0.0007(6)
C3A 0.0301(7) 0.0187(7) 0.0165(6) -0.0012(6) 0.0066(5) 0.0000(6)
C4A 0.0284(7) 0.0144(7) 0.0167(6) 0.0002(6) 0.0035(5) -0.0021(6)
C5A 0.0227(7) 0.0172(7) 0.0169(6) 0.0001(6) 0.0029(5) 0.0004(6)
C6A 0.0193(7) 0.0208(7) 0.0162(6) 0.0012(6) 0.0008(5) 0.0007(6)
C7A 0.0214(7) 0.0223(8) 0.0152(6) -0.0007(6) 0.0038(5) -0.0006(6)
C8A 0.0226(7) 0.0225(8) 0.0132(6) -0.0001(6) 0.0037(5) 0.0007(5)
C9A 0.0236(7) 0.0225(8) 0.0178(7) 0.0016(6) 0.0019(5) 0.0014(6)
C10A 0.0235(7) 0.0140(7) 0.0208(7) 0.0027(6) 0.0052(5) -0.0004(6)
C11A 0.0233(7) 0.0327(9) 0.0184(7) 0.0047(7) 0.0021(6) -0.0023(6)
C12A 0.0266(8) 0.0247(8) 0.0220(7) 0.0054(6) 0.0056(6) -0.0002(6)
C13A 0.0263(8) 0.0437(11) 0.0233(7) 0.0063(7) 0.0080(6) 0.0039(7)
C14A 0.0247(7) 0.0212(8) 0.0224(7) -0.0011(6) 0.0029(5) -0.0007(6)
C15A 0.0283(8) 0.0249(8) 0.0157(6) 0.0001(7) 0.0035(5) -0.0009(6)
C16A 0.0250(7) 0.0257(8) 0.0183(7) 0.0049(7) 0.0013(6) -0.0024(6)
C17A 0.0450(9) 0.0429(10) 0.0175(7) -0.0045(9) 0.0059(6) -0.0025(7)
O7 0.0351(7) 0.0283(7) 0.0353(6) 0.0043(6) 0.0031(5) -0.0038(5)

loop_
_atom_type_symbol
_atom_type_description
_atom_type_scat_dispersion_real
_atom_type_scat_dispersion_imag
_atom_type_scat_source
C C 0.0181 0.0091 'International Tables Vol C Tables 4.2.6.8 and 6.1.1.4'
H H 0.0000 0.0000 'International Tables Vol C Tables 4.2.6.8 and 6.1.1.4'
O O 0.0492 0.0322 'International Tables Vol C Tables 4.2.6.8 and 6.1.1.4'

loop_
_geom_angle_atom_site_label_1
_geom_angle_atom_site_label_2
_geom_angle_atom_site_label_3
_geom_angle_site_symmetry_1
_geom_angle_site_symmetry_3
_geom_angle
_geom_angle_publ_flag
C12 O1 C6 . . 109.37(11) ?
C16 O4 C8 . . 117.62(11) ?
C15 O6 H6O . . 107.0(14) ?
C10 C1 C2 . . 126.38(13) ?
C10 C1 C5 . . 126.46(13) ?
C2 C1 C5 . . 107.11(12) ?
O3 C2 C3 . . 124.87(13) ?
O3 C2 C1 . . 128.30(13) ?
C3 C2 C1 . . 106.82(12) ?
C4 C3 C2 . . 111.18(13) ?
C4 C3 H3 . . 124.4 ?
C2 C3 H3 . . 124.4 ?
C3 C4 C15 . . 125.26(13) ?
C3 C4 C5 . . 111.98(13) ?
C15 C4 C5 . . 122.64(13) ?
C6 C5 C4 . . 114.20(12) ?
C6 C5 C1 . . 109.34(11) ?
C4 C5 C1 . . 102.88(11) ?
C6 C5 H5 . . 110.1 ?
C4 C5 H5 . . 110.1 ?
C1 C5 H5 . . 110.1 ?
O1 C6 C5 . . 111.28(11) ?
O1 C6 C7 . . 103.45(11) ?
C5 C6 C7 . . 114.66(12) ?
O1 C6 H6 . . 109.1 ?
C5 C6 H6 . . 109.1 ?
C7 C6 H6 . . 109.1 ?
C8 C7 C11 . . 117.26(12) ?
C8 C7 C6 . . 112.75(12) ?
C11 C7 C6 . . 101.19(12) ?
C8 C7 H7 . . 108.4 ?
C11 C7 H7 . . 108.4 ?
C6 C7 H7 . . 108.4 ?
O4 C8 C7 . . 106.51(11) ?
O4 C8 C9 . . 107.23(11) ?
C7 C8 C9 . . 111.92(12) ?
O4 C8 H8 . . 110.4 ?
C7 C8 H8 . . 110.4 ?
C9 C8 H8 . . 110.4 ?
C10 C9 C8 . . 114.89(12) ?
C10 C9 H9A . . 108.5 ?
C8 C9 H9A . . 108.5 ?
C10 C9 H9B . . 108.5 ?
C8 C9 H9B . . 108.5 ?
H9A C9 H9B . . 107.5 ?
C1 C10 C14 . . 123.54(14) ?
C1 C10 C9 . . 122.87(13) ?
C14 C10 C9 . . 113.58(12) ?
C12 C11 C13 . . 110.55(15) ?
C12 C11 C7 . . 101.57(12) ?
C13 C11 C7 . . 117.49(16) ?
C12 C11 H11 . . 108.9 ?
C13 C11 H11 . . 108.9 ?
C7 C11 H11 . . 108.9 ?
O2 C12 O1 . . 121.59(14) ?
O2 C12 C11 . . 128.38(15) ?
O1 C12 C11 . . 110.02(13) ?
C11 C13 H13A . . 109.5 ?
C11 C13 H13B . . 109.5 ?
H13A C13 H13B . . 109.5 ?
C11 C13 H13C . . 109.5 ?
H13A C13 H13C . . 109.5 ?
H13B C13 H13C . . 109.5 ?
C10 C14 H14A . . 109.5 ?
C10 C14 H14B . . 109.5 ?
H14A C14 H14B . . 109.5 ?
C10 C14 H14C . . 109.5 ?
H14A C14 H14C . . 109.5 ?
H14B C14 H14C . . 109.5 ?
O6 C15 C4 . . 112.58(12) ?
O6 C15 H15A . . 109.1 ?
C4 C15 H15A . . 109.1 ?
O6 C15 H15B . . 109.1 ?
C4 C15 H15B . . 109.1 ?
H15A C15 H15B . . 107.8 ?
O5 C16 O4 . . 123.69(13) ?
O5 C16 C17 . . 125.11(14) ?
O4 C16 C17 . . 111.18(13) ?
C16 C17 H17A . . 109.5 ?
C16 C17 H17B . . 109.5 ?
H17A C17 H17B . . 109.5 ?
C16 C17 H17C . . 109.5 ?
H17A C17 H17C . . 109.5 ?
H17B C17 H17C . . 109.5 ?
C12A O1A C6A . . 110.30(10) ?
C16A O4A C8A . . 117.23(11) ?
C15A O6A H60A . . 113.1(14) ?
C10A C1A C2A . . 125.23(13) ?
C10A C1A C5A . . 127.71(13) ?
C2A C1A C5A . . 107.01(11) ?
O3A C2A C3A . . 124.94(13) ?
O3A C2A C1A . . 128.43(13) ?
C3A C2A C1A . . 106.56(11) ?
C4A C3A C2A . . 111.47(12) ?
C4A C3A H3A . . 124.3 ?
C2A C3A H3A . . 124.3 ?
C3A C4A C15A . . 125.03(12) ?
C3A C4A C5A . . 111.81(12) ?
C15A C4A C5A . . 123.08(12) ?
C6A C5A C4A . . 114.51(12) ?
C6A C5A C1A . . 112.21(11) ?
C4A C5A C1A . . 102.67(11) ?
C6A C5A H5A . . 109.1 ?
C4A C5A H5A . . 109.1 ?
C1A C5A H5A . . 109.1 ?
O1A C6A C5A . . 109.26(11) ?
O1A C6A C7A . . 103.13(11) ?
C5A C6A C7A . . 114.76(12) ?
O1A C6A H6A . . 109.8 ?
C5A C6A H6A . . 109.8 ?
C7A C6A H6A . . 109.8 ?
C8A C7A C6A . . 111.94(11) ?
C8A C7A C11A . . 118.10(12) ?
C6A C7A C11A . . 101.45(11) ?
C8A C7A H7A . . 108.3 ?
C6A C7A H7A . . 108.3 ?
C11A C7A H7A . . 108.3 ?
O4A C8A C7A . . 105.20(11) ?
O4A C8A C9A . . 107.00(11) ?
C7A C8A C9A . . 111.62(12) ?
O4A C8A H8A . . 110.9 ?
C7A C8A H8A . . 110.9 ?
C9A C8A H8A . . 110.9 ?
C10A C9A C8A . . 116.93(12) ?
C10A C9A H91A . . 108.1 ?
C8A C9A H91A . . 108.1 ?
C10A C9A H92A . . 108.1 ?
C8A C9A H92A . . 108.1 ?
H91A C9A H92A . . 107.3 ?
C1A C10A C14A . . 123.41(13) ?
C1A C10A C9A . . 123.36(13) ?
C14A C10A C9A . . 113.23(11) ?
C13A C11A C12A . . 112.04(13) ?
C13A C11A C7A . . 117.99(14) ?
C12A C11A C7A . . 101.17(11) ?
C13A C11A H11A . . 108.4 ?
C12A C11A H11A . . 108.4 ?
C7A C11A H11A . . 108.4 ?
O2A C12A O1A . . 121.52(13) ?
O2A C12A C11A . . 128.52(14) ?
O1A C12A C11A . . 109.96(12) ?
C11A C13A H13D . . 109.5 ?
C11A C13A H13E . . 109.5 ?
H13D C13A H13E . . 109.5 ?
C11A C13A H13F . . 109.5 ?
H13D C13A H13F . . 109.5 ?
H13E C13A H13F . . 109.5 ?
C10A C14A H14D . . 109.5 ?
C10A C14A H14E . . 109.5 ?
H14D C14A H14E . . 109.5 ?
C10A C14A H14F . . 109.5 ?
H14D C14A H14F . . 109.5 ?
H14E C14A H14F . . 109.5 ?
O6A C15A C4A . . 112.23(12) ?
O6A C15A H15C . . 109.2 ?
C4A C15A H15C . . 109.2 ?
O6A C15A H15D . . 109.2 ?
C4A C15A H15D . . 109.2 ?
H15C C15A H15D . . 107.9 ?
O5A C16A O4A . . 123.13(14) ?
O5A C16A C17A . . 125.78(14) ?
O4A C16A C17A . . 111.09(13) ?
C16A C17A H17D . . 109.5 ?
C16A C17A H17E . . 109.5 ?
H17D C17A H17E . . 109.5 ?
C16A C17A H17F . . 109.5 ?
H17D C17A H17F . . 109.5 ?
H17E C17A H17F . . 109.5 ?
H72 O7 H71 . . 106(2) ?

loop_
_geom_bond_atom_site_label_1
_geom_bond_atom_site_label_2
_geom_bond_site_symmetry_2
_geom_bond_distance
_geom_bond_publ_flag
O1 C12 . 1.3568(19) ?
O1 C6 . 1.4597(16) ?
O2 C12 . 1.194(2) ?
O3 C2 . 1.2251(19) ?
O4 C16 . 1.3496(18) ?
O4 C8 . 1.4598(16) ?
O5 C16 . 1.196(2) ?
O6 C15 . 1.4238(17) ?
O6 H6O . 0.86(2) ?
C1 C10 . 1.349(2) ?
C1 C2 . 1.500(2) ?
C1 C5 . 1.5264(19) ?
C2 C3 . 1.463(2) ?
C3 C4 . 1.334(2) ?
C3 H3 . 0.9500 ?
C4 C15 . 1.500(2) ?
C4 C5 . 1.5261(19) ?
C5 C6 . 1.525(2) ?
C5 H5 . 1.0000 ?
C6 C7 . 1.5323(18) ?
C6 H6 . 1.0000 ?
C7 C8 . 1.5177(19) ?
C7 C11 . 1.527(2) ?
C7 H7 . 1.0000 ?
C8 C9 . 1.531(2) ?
C8 H8 . 1.0000 ?
C9 C10 . 1.516(2) ?
C9 H9A . 0.9900 ?
C9 H9B . 0.9900 ?
C10 C14 . 1.502(2) ?
C11 C12 . 1.520(2) ?
C11 C13 . 1.521(3) ?
C11 H11 . 1.0000 ?
C13 H13A . 0.9800 ?
C13 H13B . 0.9800 ?
C13 H13C . 0.9800 ?
C14 H14A . 0.9800 ?
C14 H14B . 0.9800 ?
C14 H14C . 0.9800 ?
C15 H15A . 0.9900 ?
C15 H15B . 0.9900 ?
C16 C17 . 1.492(2) ?
C17 H17A . 0.9800 ?
C17 H17B . 0.9800 ?
C17 H17C . 0.9800 ?
O1A C12A . 1.3524(18) ?
O1A C6A . 1.4612(16) ?
O2A C12A . 1.1982(19) ?
O3A C2A . 1.2259(18) ?
O4A C16A . 1.3445(18) ?
O4A C8A . 1.4586(16) ?
O5A C16A . 1.207(2) ?
O6A C15A . 1.4224(16) ?
O6A H60A . 0.85(2) ?
C1A C10A . 1.349(2) ?
C1A C2A . 1.4969(19) ?
C1A C5A . 1.5291(19) ?
C2A C3A . 1.4644(19) ?
C3A C4A . 1.328(2) ?
C3A H3A . 0.9500 ?
C4A C15A . 1.5041(19) ?
C4A C5A . 1.5271(18) ?
C5A C6A . 1.5238(19) ?
C5A H5A . 1.0000 ?
C6A C7A . 1.5337(18) ?
C6A H6A . 1.0000 ?
C7A C8A . 1.5182(19) ?
C7A C11A . 1.538(2) ?
C7A H7A . 1.0000 ?
C8A C9A . 1.530(2) ?
C8A H8A . 1.0000 ?
C9A C10A . 1.5206(19) ?
C9A H91A . 0.9900 ?
C9A H92A . 0.9900 ?
C10A C14A . 1.505(2) ?
C11A C13A . 1.513(2) ?
C11A C12A . 1.517(2) ?
C11A H11A . 1.0000 ?
C13A H13D . 0.9800 ?
C13A H13E . 0.9800 ?
C13A H13F . 0.9800 ?
C14A H14D . 0.9800 ?
C14A H14E . 0.9800 ?
C14A H14F . 0.9800 ?
C15A H15C . 0.9900 ?
C15A H15D . 0.9900 ?
C16A C17A . 1.490(2) ?
C17A H17D . 0.9800 ?
C17A H17E . 0.9800 ?
C17A H17F . 0.9800 ?
O7 H72 . 0.89(2) ?
O7 H71 . 0.89(3) ?

loop_
_geom_hbond_atom_site_label_D
_geom_hbond_atom_site_label_H
_geom_hbond_atom_site_label_A
_geom_hbond_site_symmetry_A
_geom_hbond_distance_DH
_geom_hbond_distance_HA
_geom_hbond_distance_DA
_geom_hbond_angle_DHA
O6 H6O O7 . 0.86(2) 1.85(2) 2.6750(17) 160(2)
O6A H60A O6 . 0.85(2) 1.91(2) 2.7593(17) 174(2)
O7 H72 O5A 2_656 0.89(2) 1.95(2) 2.8160(18) 165(2)
O7 H71 O6A 1_565 0.89(3) 1.86(3) 2.7397(18) 176(3)

loop_
_geom_torsion_atom_site_label_1
_geom_torsion_atom_site_label_2
_geom_torsion_atom_site_label_3
_geom_torsion_atom_site_label_4
_geom_torsion_site_symmetry_1
_geom_torsion_site_symmetry_2
_geom_torsion_site_symmetry_3
_geom_torsion_site_symmetry_4
_geom_torsion
_geom_torsion_publ_flag
C10 C1 C2 O3 . . . . 1.9(3) ?
C5 C1 C2 O3 . . . . 179.40(15) ?
C10 C1 C2 C3 . . . . -179.34(14) ?
C5 C1 C2 C3 . . . . -1.83(16) ?
O3 C2 C3 C4 . . . . -179.83(14) ?
C1 C2 C3 C4 . . . . 1.35(17) ?
C2 C3 C4 C15 . . . . -176.29(14) ?
C2 C3 C4 C5 . . . . -0.30(18) ?
C3 C4 C5 C6 . . . . 117.53(15) ?
C15 C4 C5 C6 . . . . -66.36(18) ?
C3 C4 C5 C1 . . . . -0.85(16) ?
C15 C4 C5 C1 . . . . 175.27(13) ?
C10 C1 C5 C6 . . . . 57.39(19) ?
C2 C1 C5 C6 . . . . -120.12(13) ?
C10 C1 C5 C4 . . . . 179.11(15) ?
C2 C1 C5 C4 . . . . 1.60(15) ?
C12 O1 C6 C5 . . . . 149.85(14) ?
C12 O1 C6 C7 . . . . 26.24(17) ?
C4 C5 C6 O1 . . . . 48.63(17) ?
C1 C5 C6 O1 . . . . 163.25(11) ?
C4 C5 C6 C7 . . . . 165.59(12) ?
C1 C5 C6 C7 . . . . -79.78(15) ?
O1 C6 C7 C8 . . . . -163.07(12) ?
C5 C6 C7 C8 . . . . 75.57(16) ?
O1 C6 C7 C11 . . . . -36.96(15) ?
C5 C6 C7 C11 . . . . -158.32(13) ?
C16 O4 C8 C7 . . . . -135.67(13) ?
C16 O4 C8 C9 . . . . 104.36(14) ?
C11 C7 C8 O4 . . . . 56.71(17) ?
C6 C7 C8 O4 . . . . 173.63(12) ?
C11 C7 C8 C9 . . . . 173.60(13) ?
C6 C7 C8 C9 . . . . -69.48(16) ?
O4 C8 C9 C10 . . . . -166.64(12) ?
C7 C8 C9 C10 . . . . 76.91(16) ?
C2 C1 C10 C14 . . . . -2.7(2) ?
C5 C1 C10 C14 . . . . -179.77(14) ?
C2 C1 C10 C9 . . . . 178.21(14) ?
C5 C1 C10 C9 . . . . 1.2(2) ?
C8 C9 C10 C1 . . . . -60.8(2) ?
C8 C9 C10 C14 . . . . 120.02(14) ?
C8 C7 C11 C12 . . . . 156.71(14) ?
C6 C7 C11 C12 . . . . 33.66(17) ?
C8 C7 C11 C13 . . . . -82.6(2) ?
C6 C7 C11 C13 . . . . 154.36(15) ?
C6 O1 C12 O2 . . . . 175.77(18) ?
C6 O1 C12 C11 . . . . -4.1(2) ?
C13 C11 C12 O2 . . . . 35.0(3) ?
C7 C11 C12 O2 . . . . 160.5(2) ?
C13 C11 C12 O1 . . . . -145.13(17) ?
C7 C11 C12 O1 . . . . -19.7(2) ?
C3 C4 C15 O6 . . . . 6.5(2) ?
C5 C4 C15 O6 . . . . -169.07(13) ?
C8 O4 C16 O5 . . . . -1.4(2) ?
C8 O4 C16 C17 . . . . 177.21(12) ?
C10A C1A C2A O3A . . . . 11.1(2) ?
C5A C1A C2A O3A . . . . -171.14(15) ?
C10A C1A C2A C3A . . . . -171.77(15) ?
C5A C1A C2A C3A . . . . 6.04(16) ?
O3A C2A C3A C4A . . . . 174.67(15) ?
C1A C2A C3A C4A . . . . -2.63(18) ?
C2A C3A C4A C15A . . . . -178.68(14) ?
C2A C3A C4A C5A . . . . -1.99(18) ?
C3A C4A C5A C6A . . . . 127.48(14) ?
C15A C4A C5A C6A . . . . -55.76(19) ?
C3A C4A C5A C1A . . . . 5.58(16) ?
C15A C4A C5A C1A . . . . -177.65(13) ?
C10A C1A C5A C6A . . . . 47.5(2) ?
C2A C1A C5A C6A . . . . -130.28(12) ?
C10A C1A C5A C4A . . . . 170.90(15) ?
C2A C1A C5A C4A . . . . -6.84(15) ?
C12A O1A C6A C5A . . . . 146.40(12) ?
C12A O1A C6A C7A . . . . 23.91(15) ?
C4A C5A C6A O1A . . . . 52.01(16) ?
C1A C5A C6A O1A . . . . 168.54(11) ?
C4A C5A C6A C7A . . . . 167.24(12) ?
C1A C5A C6A C7A . . . . -76.23(15) ?
O1A C6A C7A C8A . . . . -162.59(12) ?
C5A C6A C7A C8A . . . . 78.68(16) ?
O1A C6A C7A C11A . . . . -35.75(14) ?
C5A C6A C7A C11A . . . . -154.48(12) ?
C16A O4A C8A C7A . . . . -158.28(12) ?
C16A O4A C8A C9A . . . . 82.89(15) ?
C6A C7A C8A O4A . . . . 172.54(11) ?
C11A C7A C8A O4A . . . . 55.30(16) ?
C6A C7A C8A C9A . . . . -71.77(16) ?
C11A C7A C8A C9A . . . . 170.99(13) ?
O4A C8A C9A C10A . . . . -170.91(12) ?
C7A C8A C9A C10A . . . . 74.50(16) ?
C2A C1A C10A C14A . . . . 4.0(2) ?
C5A C1A C10A C14A . . . . -173.31(14) ?
C2A C1A C10A C9A . . . . -175.04(13) ?
C5A C1A C10A C9A . . . . 7.6(2) ?
C8A C9A C10A C1A . . . . -59.5(2) ?
C8A C9A C10A C14A . . . . 121.36(14) ?
C8A C7A C11A C13A . . . . -80.60(18) ?
C6A C7A C11A C13A . . . . 156.70(14) ?
C8A C7A C11A C12A . . . . 156.85(13) ?
C6A C7A C11A C12A . . . . 34.14(15) ?
C6A O1A C12A O2A . . . . 179.11(15) ?
C6A O1A C12A C11A . . . . -1.34(17) ?
C13A C11A C12A O2A . . . . 31.4(2) ?
C7A C11A C12A O2A . . . . 157.96(17) ?
C13A C11A C12A O1A . . . . -148.13(14) ?
C7A C11A C12A O1A . . . . -21.55(16) ?
C3A C4A C15A O6A . . . . 12.0(2) ?
C5A C4A C15A O6A . . . . -164.31(13) ?
C8A O4A C16A O5A . . . . 2.9(2) ?
C8A O4A C16A C17A . . . . -177.12(12) ?
